data_1513196
loop_
_publ_author_name
'Subhi A. Al-Jibori'
'Amina I.A. Al-Nassiry'
'Graeme Hogarth'
'Luca Salassa'

_publ_section_title
;
 Platinum and palladium bis(diphenylphosphino)ferrocene (dppf) complexes
 with heterocyclic N-acetamide ligands: Synthesis and molecular structures
 of [MCl(sac)(k2-dppf)] (M = Pt, Pd, sac = saccharinate),
 [PtCl(ata)(k2-dppf)] and [Pt(ata)2(k2-dppf)] (ataH =
 N-(2-thiazolyl)acetamide
;
_journal_name_full
;
Inorganica Chimica Acta
;
_journal_page_first 46
_journal_page_last 53
_journal_paper_doi 10.1016/j.ica.2012.12.010
_journal_volume 398
_journal_year 2013
_chemical_formula_sum 'C41 H32 Cl Fe N O3 P2 Pd S'
_chemical_formula_weight 878.38
_space_group_IT_number 19
_symmetry_cell_setting orthorhombic
_symmetry_space_group_name_Hall 'P 2ac 2ab'
_symmetry_space_group_name_H-M 'P 21 21 21'
_atom_sites_solution_hydrogens geom
_atom_sites_solution_primary direct
_atom_sites_solution_secondary difmap
_cell_angle_alpha 90.00
_cell_angle_beta 90.00
_cell_angle_gamma 90.00
_cell_formula_units_Z 4
_cell_length_a 10.4176(14)
_cell_length_b 16.197(2)
_cell_length_c 21.507(3)
_cell_measurement_temperature 123(2)
_cell_volume 3629.0(8)
_computing_cell_refinement 'Bruker SAINT'
_computing_data_collection 'Bruker SMART'
_computing_data_reduction 'Bruker SAINT'
_computing_structure_refinement 'SHELXL-97 (Sheldrick, 1997)'
_computing_structure_solution 'SHELXS-97 (Sheldrick, 1990)'
_diffrn_ambient_temperature 123(2)
_diffrn_measured_fraction_theta_full 0.998
_diffrn_measured_fraction_theta_max 0.984
_diffrn_measurement_device_type 'Bruker SMART APEX diffractometer'
_diffrn_measurement_method '\w rotation with narrow frames'
_diffrn_radiation_monochromator graphite
_diffrn_radiation_source 'fine-focus sealed tube'
_diffrn_radiation_type MoK\a
_diffrn_radiation_wavelength 0.71073
_diffrn_reflns_av_R_equivalents 0.0637
_diffrn_reflns_av_sigmaI/netI 0.0675
_diffrn_reflns_limit_h_max 13
_diffrn_reflns_limit_h_min -13
_diffrn_reflns_limit_k_max 21
_diffrn_reflns_limit_k_min -21
_diffrn_reflns_limit_l_max 27
_diffrn_reflns_limit_l_min -28
_diffrn_reflns_number 30673
_diffrn_reflns_theta_full 26.00
_diffrn_reflns_theta_max 28.29
_diffrn_reflns_theta_min 2.32
_exptl_absorpt_coefficient_mu 1.156
_exptl_absorpt_correction_T_max 0.8737
_exptl_absorpt_correction_T_min 0.7531
_exptl_absorpt_correction_type multi-scan
_exptl_crystal_colour orange
_exptl_crystal_density_diffrn 1.608
_exptl_crystal_density_method 'not measured'
_exptl_crystal_description block
_exptl_crystal_F_000 1776
_exptl_crystal_size_max 0.26
_exptl_crystal_size_mid 0.22
_exptl_crystal_size_min 0.12
_refine_diff_density_max 0.954
_refine_diff_density_min -0.504
_refine_diff_density_rms 0.100
_refine_ls_abs_structure_details 'Flack H D (1983), Acta Cryst. A39, 876-881'
_refine_ls_abs_structure_Flack 0.515(18)
_refine_ls_extinction_method none
_refine_ls_goodness_of_fit_ref 1.007
_refine_ls_hydrogen_treatment constr
_refine_ls_matrix_type full
_refine_ls_number_parameters 460
_refine_ls_number_reflns 8689
_refine_ls_number_restraints 0
_refine_ls_restrained_S_all 1.007
_refine_ls_R_factor_all 0.0511
_refine_ls_R_factor_gt 0.0419
_refine_ls_shift/su_max 0.001
_refine_ls_shift/su_mean 0.000
_refine_ls_structure_factor_coef Fsqd
_refine_ls_weighting_details 'calc w=1/[\s^2^(Fo^2^)+(0.0433P)^2^+0.0000P] where P=(Fo^2^+2Fc^2^)/3'
_refine_ls_weighting_scheme calc
_refine_ls_wR_factor_gt 0.0866
_refine_ls_wR_factor_ref 0.0897
_reflns_number_gt 7568
_reflns_number_total 8689
_reflns_threshold_expression I>2\s(I)
_cod_data_source_file ICA-2013-398-46-53-1.cif
_cod_data_source_block str0664
_cod_original_sg_symbol_H-M P212121
_cod_database_code 1513196

loop_
_symmetry_equiv_pos_as_xyz
'x, y, z'
'-x+1/2, -y, z+1/2'
'-x, y+1/2, -z+1/2'
'x+1/2, -y+1/2, -z'

loop_
_atom_site_label
_atom_site_type_symbol
_atom_site_fract_x
_atom_site_fract_y
_atom_site_fract_z
_atom_site_U_iso_or_equiv
_atom_site_adp_type
_atom_site_occupancy
_atom_site_symmetry_multiplicity
_atom_site_calc_flag
_atom_site_refinement_flags
Pd1 Pd 0.48215(3) 0.586032(17) 0.143574(13) 0.01538(7) Uani 1 1 d .
Fe1 Fe 0.70917(6) 0.73327(4) 0.26532(3) 0.02188(14) Uani 1 1 d .
P1 P 0.68851(10) 0.63306(6) 0.12980(4) 0.0173(2) Uani 1 1 d .
P2 P 0.41140(10) 0.68084(6) 0.21394(5) 0.0169(2) Uani 1 1 d .
S1 S 0.46666(10) 0.45023(6) 0.02489(4) 0.0199(2) Uani 1 1 d .
Cl1 Cl 0.26884(9) 0.54303(6) 0.14795(5) 0.0230(2) Uani 1 1 d .
N2 N 0.5261(3) 0.48172(18) 0.09101(14) 0.0175(7) Uani 1 1 d .
O1 O 0.4986(3) 0.50664(17) -0.02429(13) 0.0285(7) Uani 1 1 d .
O2 O 0.3328(3) 0.42815(18) 0.02915(13) 0.0258(7) Uani 1 1 d .
O3 O 0.6619(3) 0.43571(17) 0.16737(13) 0.0262(7) Uani 1 1 d .
C1 C 0.7767(4) 0.6560(2) 0.19979(19) 0.0222(9) Uani 1 1 d .
C2 C 0.8685(4) 0.7200(3) 0.2116(2) 0.0276(10) Uani 1 1 d .
H2B H 0.9017 0.7608 0.1806 0.033 Uiso 1 1 calc R
C3 C 0.9025(4) 0.7156(3) 0.2757(2) 0.0343(11) Uani 1 1 d .
H3A H 0.9631 0.7533 0.2979 0.041 Uiso 1 1 calc R
C4 C 0.8353(4) 0.6493(3) 0.3023(2) 0.0315(11) Uani 1 1 d .
H4A H 0.8393 0.6326 0.3470 0.038 Uiso 1 1 calc R
C5 C 0.7583(4) 0.6122(3) 0.25689(19) 0.0245(9) Uani 1 1 d .
H5A H 0.6999 0.5639 0.2633 0.029 Uiso 1 1 calc R
C6 C 0.5191(4) 0.7498(2) 0.25437(17) 0.0201(8) Uani 1 1 d .
C7 C 0.5507(4) 0.7510(3) 0.31961(19) 0.0240(9) Uani 1 1 d .
H7A H 0.5174 0.7123 0.3521 0.029 Uiso 1 1 calc R
C8 C 0.6379(4) 0.8170(3) 0.3293(2) 0.0296(10) Uani 1 1 d .
H8A H 0.6790 0.8320 0.3698 0.036 Uiso 1 1 calc R
C9 C 0.6592(4) 0.8566(3) 0.2720(2) 0.0302(11) Uani 1 1 d .
H9A H 0.7185 0.9043 0.2651 0.036 Uiso 1 1 calc R
C10 C 0.5879(4) 0.8167(3) 0.2259(2) 0.0244(9) Uani 1 1 d .
H10A H 0.5851 0.8321 0.1809 0.029 Uiso 1 1 calc R
C11 C 0.6895(4) 0.7264(2) 0.08292(18) 0.0189(8) Uani 1 1 d .
C12 C 0.8061(4) 0.7600(2) 0.06306(19) 0.0221(9) Uani 1 1 d .
H12A H 0.8846 0.7336 0.0735 0.027 Uiso 1 1 calc R
C13 C 0.8070(4) 0.8320(2) 0.02804(19) 0.0254(9) Uani 1 1 d .
H13A H 0.8865 0.8549 0.0150 0.031 Uiso 1 1 calc R
C14 C 0.6934(5) 0.8708(3) 0.01196(19) 0.0264(10) Uani 1 1 d .
H14A H 0.6947 0.9206 -0.0113 0.032 Uiso 1 1 calc R
C15 C 0.5782(4) 0.8362(3) 0.03007(19) 0.0241(9) Uani 1 1 d .
H15A H 0.4998 0.8615 0.0180 0.029 Uiso 1 1 calc R
C16 C 0.5757(4) 0.7649(3) 0.06576(18) 0.0220(9) Uani 1 1 d .
H16A H 0.4959 0.7423 0.0785 0.026 Uiso 1 1 calc R
C17 C 0.7975(4) 0.5669(2) 0.08548(18) 0.0185(8) Uani 1 1 d .
C18 C 0.9034(4) 0.5296(3) 0.1121(2) 0.0270(10) Uani 1 1 d .
H18A H 0.9231 0.5391 0.1546 0.032 Uiso 1 1 calc R
C19 C 0.9812(5) 0.4782(3) 0.0766(2) 0.0339(11) Uani 1 1 d .
H19A H 1.0556 0.4540 0.0945 0.041 Uiso 1 1 calc R
C20 C 0.9503(4) 0.4622(3) 0.0153(2) 0.0337(11) Uani 1 1 d .
H20A H 1.0024 0.4258 -0.0085 0.040 Uiso 1 1 calc R
C21 C 0.8444(4) 0.4987(3) -0.0117(2) 0.0281(10) Uani 1 1 d .
H21A H 0.8234 0.4874 -0.0539 0.034 Uiso 1 1 calc R
C22 C 0.7690(4) 0.5519(2) 0.0232(2) 0.0235(9) Uani 1 1 d .
H22A H 0.6974 0.5783 0.0044 0.028 Uiso 1 1 calc R
C23 C 0.2912(4) 0.7534(2) 0.18547(18) 0.0180(8) Uani 1 1 d .
C24 C 0.2369(4) 0.7464(2) 0.12673(19) 0.0219(9) Uani 1 1 d .
H24A H 0.2584 0.7007 0.1010 0.026 Uiso 1 1 calc R
C25 C 0.1517(4) 0.8054(3) 0.1054(2) 0.0277(10) Uani 1 1 d .
H25A H 0.1159 0.8005 0.0650 0.033 Uiso 1 1 calc R
C26 C 0.1188(4) 0.8712(3) 0.1425(2) 0.0307(10) Uani 1 1 d .
H26A H 0.0599 0.9114 0.1276 0.037 Uiso 1 1 calc R
C27 C 0.1709(4) 0.8792(3) 0.2014(2) 0.0293(10) Uani 1 1 d .
H27A H 0.1471 0.9243 0.2271 0.035 Uiso 1 1 calc R
C28 C 0.2579(4) 0.8209(2) 0.2226(2) 0.0236(9) Uani 1 1 d .
H28A H 0.2952 0.8269 0.2626 0.028 Uiso 1 1 calc R
C29 C 0.3396(4) 0.6216(3) 0.27714(17) 0.0197(8) Uani 1 1 d .
C30 C 0.4167(4) 0.5666(3) 0.3100(2) 0.0280(10) Uani 1 1 d .
H30A H 0.5053 0.5620 0.3002 0.034 Uiso 1 1 calc R
C31 C 0.3646(4) 0.5186(3) 0.3570(2) 0.0311(10) Uani 1 1 d .
H31A H 0.4181 0.4824 0.3802 0.037 Uiso 1 1 calc R
C32 C 0.2359(5) 0.5231(3) 0.3700(2) 0.0306(11) Uani 1 1 d .
H32A H 0.2002 0.4896 0.4019 0.037 Uiso 1 1 calc R
C33 C 0.1582(4) 0.5762(3) 0.3370(2) 0.0377(12) Uani 1 1 d .
H33A H 0.0692 0.5792 0.3462 0.045 Uiso 1 1 calc R
C34 C 0.2098(4) 0.6254(3) 0.2903(2) 0.0282(10) Uani 1 1 d .
H34A H 0.1558 0.6617 0.2675 0.034 Uiso 1 1 calc R
C35 C 0.6102(4) 0.4260(2) 0.11690(19) 0.0203(9) Uani 1 1 d .
C36 C 0.6321(4) 0.3546(2) 0.07459(19) 0.0219(9) Uani 1 1 d .
C37 C 0.7111(4) 0.2869(3) 0.0847(2) 0.0294(10) Uani 1 1 d .
H37A H 0.7607 0.2822 0.1215 0.035 Uiso 1 1 calc R
C38 C 0.7150(5) 0.2265(3) 0.0391(2) 0.0350(11) Uani 1 1 d .
H38A H 0.7677 0.1794 0.0452 0.042 Uiso 1 1 calc R
C39 C 0.6444(5) 0.2331(3) -0.0149(2) 0.0335(11) Uani 1 1 d .
H39A H 0.6505 0.1910 -0.0455 0.040 Uiso 1 1 calc R
C40 C 0.5648(4) 0.3001(3) -0.0250(2) 0.0305(11) Uani 1 1 d .
H40A H 0.5151 0.3049 -0.0619 0.037 Uiso 1 1 calc R
C41 C 0.5609(4) 0.3598(3) 0.0210(2) 0.0219(9) Uani 1 1 d .

loop_
_atom_site_aniso_label
_atom_site_aniso_U_11
_atom_site_aniso_U_22
_atom_site_aniso_U_33
_atom_site_aniso_U_23
_atom_site_aniso_U_13
_atom_site_aniso_U_12
Pd1 0.01657(14) 0.01164(12) 0.01793(13) -0.00118(12) -0.00030(11) -0.00064(11)
Fe1 0.0187(3) 0.0235(3) 0.0234(3) -0.0066(2) -0.0020(2) 0.0016(3)
P1 0.0186(5) 0.0141(5) 0.0190(5) -0.0012(4) 0.0001(4) -0.0002(4)
P2 0.0181(5) 0.0151(5) 0.0176(5) -0.0006(4) -0.0004(4) 0.0012(4)
S1 0.0233(5) 0.0152(5) 0.0213(5) -0.0020(4) -0.0028(4) -0.0002(4)
Cl1 0.0204(5) 0.0207(5) 0.0278(5) -0.0015(4) 0.0002(4) -0.0027(4)
N2 0.0207(17) 0.0108(15) 0.0209(16) -0.0029(12) 0.0008(14) -0.0004(14)
O1 0.0332(18) 0.0252(15) 0.0271(15) 0.0039(12) -0.0057(14) -0.0017(14)
O2 0.0232(15) 0.0256(16) 0.0287(16) -0.0089(13) -0.0031(12) -0.0046(13)
O3 0.0357(17) 0.0214(16) 0.0215(15) 0.0046(12) -0.0052(13) 0.0011(13)
C1 0.019(2) 0.023(2) 0.025(2) -0.0060(17) 0.0020(17) 0.0029(17)
C2 0.017(2) 0.032(3) 0.033(2) -0.011(2) 0.0034(18) -0.0011(19)
C3 0.021(2) 0.046(3) 0.036(3) -0.016(2) -0.0028(19) 0.009(2)
C4 0.026(2) 0.037(3) 0.032(3) -0.006(2) -0.0037(19) 0.014(2)
C5 0.025(2) 0.025(2) 0.023(2) -0.0008(17) -0.0002(17) 0.0083(18)
C6 0.018(2) 0.0197(19) 0.0231(19) -0.0042(15) -0.0013(17) 0.0053(17)
C7 0.022(2) 0.025(2) 0.024(2) -0.0063(18) 0.0016(17) 0.0040(17)
C8 0.025(2) 0.032(3) 0.032(2) -0.018(2) -0.0046(19) 0.004(2)
C9 0.027(2) 0.021(2) 0.043(3) -0.010(2) -0.002(2) 0.0014(19)
C10 0.021(2) 0.019(2) 0.033(2) -0.0064(18) 0.0002(18) 0.0015(18)
C11 0.021(2) 0.0131(19) 0.022(2) -0.0043(16) 0.0037(16) -0.0022(17)
C12 0.021(2) 0.0152(19) 0.030(2) -0.0028(17) 0.0041(17) 0.0007(17)
C13 0.030(2) 0.019(2) 0.027(2) -0.0027(17) 0.0069(19) -0.0089(19)
C14 0.042(3) 0.015(2) 0.022(2) 0.0023(17) -0.0003(19) -0.003(2)
C15 0.030(2) 0.019(2) 0.023(2) -0.0017(17) -0.0045(18) 0.0048(18)
C16 0.022(2) 0.024(2) 0.021(2) 0.0004(17) 0.0032(17) -0.0011(18)
C17 0.018(2) 0.013(2) 0.025(2) -0.0040(15) 0.0030(16) -0.0030(15)
C18 0.027(2) 0.023(2) 0.031(2) -0.0054(19) -0.0017(19) 0.0022(19)
C19 0.025(2) 0.025(2) 0.051(3) -0.003(2) -0.002(2) 0.008(2)
C20 0.032(3) 0.023(2) 0.046(3) -0.012(2) 0.015(2) 0.004(2)
C21 0.034(3) 0.021(2) 0.029(2) -0.0093(18) 0.008(2) -0.007(2)
C22 0.027(2) 0.0147(19) 0.029(2) -0.0002(17) 0.0016(18) -0.0040(18)
C23 0.019(2) 0.0162(19) 0.0184(19) -0.0027(15) -0.0012(16) -0.0004(16)
C24 0.020(2) 0.019(2) 0.027(2) 0.0009(17) 0.0018(16) -0.0021(16)
C25 0.032(3) 0.028(2) 0.023(2) 0.0046(18) -0.0049(19) -0.002(2)
C26 0.027(2) 0.025(2) 0.040(3) 0.009(2) -0.004(2) 0.0056(18)
C27 0.036(3) 0.018(2) 0.035(3) -0.0090(19) -0.003(2) 0.0077(19)
C28 0.026(2) 0.020(2) 0.025(2) -0.0032(17) -0.0021(18) 0.0038(18)
C29 0.023(2) 0.019(2) 0.017(2) 0.0000(16) 0.0027(16) -0.0010(17)
C30 0.023(2) 0.029(3) 0.032(2) 0.0071(19) 0.0028(18) 0.0048(19)
C31 0.041(3) 0.028(2) 0.025(2) 0.009(2) -0.003(2) 0.0027(19)
C32 0.041(3) 0.024(2) 0.027(2) 0.0089(18) 0.007(2) 0.001(2)
C33 0.028(2) 0.046(3) 0.039(3) 0.010(2) 0.013(2) 0.006(2)
C34 0.025(2) 0.026(2) 0.034(2) 0.005(2) 0.005(2) 0.007(2)
C35 0.018(2) 0.014(2) 0.029(2) 0.0035(17) 0.0029(16) -0.0034(16)
C36 0.028(2) 0.014(2) 0.025(2) 0.0020(17) 0.0072(18) -0.0029(17)
C37 0.028(2) 0.025(2) 0.035(2) 0.0034(19) 0.007(2) 0.002(2)
C38 0.036(3) 0.018(2) 0.051(3) -0.003(2) 0.012(2) 0.004(2)
C39 0.034(3) 0.020(2) 0.046(3) -0.016(2) 0.014(2) -0.001(2)
C40 0.034(3) 0.028(2) 0.029(2) -0.009(2) 0.008(2) -0.007(2)
C41 0.019(2) 0.018(2) 0.029(2) -0.0008(17) 0.0049(17) -0.0023(16)

loop_
_atom_type_symbol
_atom_type_description
_atom_type_scat_dispersion_real
_atom_type_scat_dispersion_imag
_atom_type_scat_source
C C 0.0033 0.0016 'International Tables Vol C Tables 4.2.6.8 and 6.1.1.4'
H H 0.0000 0.0000 'International Tables Vol C Tables 4.2.6.8 and 6.1.1.4'
N N 0.0061 0.0033 'International Tables Vol C Tables 4.2.6.8 and 6.1.1.4'
O O 0.0106 0.0060 'International Tables Vol C Tables 4.2.6.8 and 6.1.1.4'
P P 0.1023 0.0942 'International Tables Vol C Tables 4.2.6.8 and 6.1.1.4'
S S 0.1246 0.1234 'International Tables Vol C Tables 4.2.6.8 and 6.1.1.4'
Fe Fe 0.3463 0.8444 'International Tables Vol C Tables 4.2.6.8 and 6.1.1.4'
Pd Pd -0.9988 1.0072 'International Tables Vol C Tables 4.2.6.8 and 6.1.1.4'
Cl Cl 0.1484 0.1585 'International Tables Vol C Tables 4.2.6.8 and 6.1.1.4'

loop_
_geom_angle_atom_site_label_1
_geom_angle_atom_site_label_2
_geom_angle_atom_site_label_3
_geom_angle
N2 Pd1 P2 167.92(9)
N2 Pd1 P1 89.61(10)
P2 Pd1 P1 99.48(4)
N2 Pd1 Cl1 89.37(10)
P2 Pd1 Cl1 82.31(4)
P1 Pd1 Cl1 174.50(4)
C6 Fe1 C1 110.17(16)
C6 Fe1 C2 138.65(17)
C1 Fe1 C2 41.50(17)
C6 Fe1 C5 111.41(17)
C1 Fe1 C5 41.41(16)
C2 Fe1 C5 69.07(18)
C6 Fe1 C10 41.58(16)
C1 Fe1 C10 109.78(17)
C2 Fe1 C10 109.86(19)
C5 Fe1 C10 139.37(17)
C6 Fe1 C7 41.65(15)
C1 Fe1 C7 140.40(17)
C2 Fe1 C7 177.93(18)
C5 Fe1 C7 112.92(17)
C10 Fe1 C7 69.10(17)
C6 Fe1 C3 179.38(18)
C1 Fe1 C3 69.20(18)
C2 Fe1 C3 40.88(17)
C5 Fe1 C3 68.12(19)
C10 Fe1 C3 138.5(2)
C7 Fe1 C3 138.85(18)
C6 Fe1 C4 139.79(18)
C1 Fe1 C4 68.59(18)
C2 Fe1 C4 68.15(19)
C5 Fe1 C4 40.05(17)
C10 Fe1 C4 177.99(18)
C7 Fe1 C4 112.90(18)
C3 Fe1 C4 40.08(19)
C6 Fe1 C9 68.44(17)
C1 Fe1 C9 137.50(18)
C2 Fe1 C9 110.26(19)
C5 Fe1 C9 178.88(18)
C10 Fe1 C9 39.81(17)
C7 Fe1 C9 67.76(18)
C3 Fe1 C9 112.0(2)
C4 Fe1 C9 140.73(18)
C6 Fe1 C8 68.78(16)
C1 Fe1 C8 177.18(18)
C2 Fe1 C8 137.68(18)
C5 Fe1 C8 141.34(19)
C10 Fe1 C8 67.63(17)
C7 Fe1 C8 40.37(16)
C3 Fe1 C8 111.85(18)
C4 Fe1 C8 113.97(18)
C9 Fe1 C8 39.74(19)
C1 P1 C11 106.80(19)
C1 P1 C17 103.84(19)
C11 P1 C17 101.23(17)
C1 P1 Pd1 115.93(14)
C11 P1 Pd1 110.64(14)
C17 P1 Pd1 116.97(13)
C6 P2 C23 100.96(17)
C6 P2 C29 102.78(18)
C23 P2 C29 107.91(19)
C6 P2 Pd1 122.39(13)
C23 P2 Pd1 115.68(13)
C29 P2 Pd1 105.84(14)
O1 S1 O2 115.34(18)
O1 S1 N2 110.79(16)
O2 S1 N2 112.88(17)
O1 S1 C41 111.34(19)
O2 S1 C41 109.57(18)
N2 S1 C41 95.15(18)
C35 N2 S1 112.9(3)
C35 N2 Pd1 116.9(3)
S1 N2 Pd1 129.97(19)
C5 C1 C2 107.2(4)
C5 C1 P1 123.1(3)
C2 C1 P1 129.6(3)
C5 C1 Fe1 70.2(2)
C2 C1 Fe1 70.0(2)
P1 C1 Fe1 122.3(2)
C3 C2 C1 107.5(4)
C3 C2 Fe1 70.1(3)
C1 C2 Fe1 68.5(2)
C4 C3 C2 108.0(4)
C4 C3 Fe1 70.2(3)
C2 C3 Fe1 69.1(2)
C5 C4 C3 109.3(4)
C5 C4 Fe1 69.3(2)
C3 C4 Fe1 69.8(3)
C4 C5 C1 108.0(4)
C4 C5 Fe1 70.6(3)
C1 C5 Fe1 68.4(2)
C10 C6 C7 106.9(4)
C10 C6 P2 124.8(3)
C7 C6 P2 128.3(3)
C10 C6 Fe1 70.1(2)
C7 C6 Fe1 70.3(2)
P2 C6 Fe1 125.8(2)
C8 C7 C6 107.5(4)
C8 C7 Fe1 70.9(2)
C6 C7 Fe1 68.1(2)
C9 C8 C7 108.4(4)
C9 C8 Fe1 70.1(2)
C7 C8 Fe1 68.7(2)
C10 C9 C8 109.1(4)
C10 C9 Fe1 68.8(2)
C8 C9 Fe1 70.1(3)
C9 C10 C6 108.2(4)
C9 C10 Fe1 71.4(3)
C6 C10 Fe1 68.3(2)
C16 C11 C12 119.1(4)
C16 C11 P1 121.0(3)
C12 C11 P1 119.9(3)
C13 C12 C11 119.9(4)
C14 C13 C12 120.7(4)
C15 C14 C13 119.3(4)
C14 C15 C16 120.7(4)
C15 C16 C11 120.3(4)
C18 C17 C22 119.5(4)
C18 C17 P1 122.4(3)
C22 C17 P1 118.1(3)
C17 C18 C19 120.0(4)
C20 C19 C18 120.1(4)
C21 C20 C19 120.5(4)
C20 C21 C22 119.4(4)
C21 C22 C17 120.5(4)
C24 C23 C28 118.8(4)
C24 C23 P2 122.2(3)
C28 C23 P2 118.9(3)
C25 C24 C23 120.4(4)
C26 C25 C24 120.2(4)
C25 C26 C27 120.4(4)
C26 C27 C28 119.5(4)
C27 C28 C23 120.5(4)
C34 C29 C30 119.3(4)
C34 C29 P2 122.0(3)
C30 C29 P2 118.6(3)
C31 C30 C29 120.2(4)
C32 C31 C30 120.1(4)
C31 C32 C33 120.2(4)
C32 C33 C34 120.2(4)
C29 C34 C33 120.0(4)
O3 C35 N2 123.8(4)
O3 C35 C36 125.1(4)
N2 C35 C36 111.1(3)
C41 C36 C37 120.0(4)
C41 C36 C35 112.5(4)
C37 C36 C35 127.5(4)
C38 C37 C36 117.7(4)
C39 C38 C37 121.8(4)
C38 C39 C40 120.8(4)
C39 C40 C41 116.9(4)
C36 C41 C40 122.8(4)
C36 C41 S1 108.1(3)
C40 C41 S1 129.0(4)

loop_
_geom_bond_atom_site_label_1
_geom_bond_atom_site_label_2
_geom_bond_distance
Pd1 N2 2.084(3)
Pd1 P2 2.2785(11)
Pd1 P1 2.2999(11)
Pd1 Cl1 2.3307(10)
Fe1 C6 2.012(4)
Fe1 C1 2.012(4)
Fe1 C2 2.033(4)
Fe1 C5 2.035(4)
Fe1 C10 2.035(4)
Fe1 C7 2.042(4)
Fe1 C3 2.047(4)
Fe1 C4 2.052(4)
Fe1 C9 2.070(4)
Fe1 C8 2.070(4)
P1 C1 1.802(4)
P1 C11 1.818(4)
P1 C17 1.830(4)
P2 C6 1.806(4)
P2 C23 1.823(4)
P2 C29 1.824(4)
S1 O1 1.437(3)
S1 O2 1.443(3)
S1 N2 1.633(3)
S1 C41 1.765(4)
N2 C35 1.376(5)
O3 C35 1.221(5)
C1 C5 1.431(6)
C1 C2 1.434(6)
C2 C3 1.425(6)
C3 C4 1.404(7)
C4 C5 1.400(6)
C6 C10 1.437(6)
C6 C7 1.441(5)
C7 C8 1.419(6)
C8 C9 1.407(7)
C9 C10 1.398(6)
C11 C16 1.389(6)
C11 C12 1.397(5)
C12 C13 1.388(6)
C13 C14 1.383(6)
C14 C15 1.381(6)
C15 C16 1.386(6)
C17 C18 1.382(6)
C17 C22 1.394(6)
C18 C19 1.390(6)
C19 C20 1.382(6)
C20 C21 1.379(7)
C21 C22 1.386(6)
C23 C24 1.389(5)
C23 C28 1.397(5)
C24 C25 1.383(6)
C25 C26 1.374(6)
C26 C27 1.384(6)
C27 C28 1.386(6)
C29 C34 1.383(6)
C29 C30 1.392(6)
C30 C31 1.386(6)
C31 C32 1.372(6)
C32 C33 1.377(6)
C33 C34 1.391(6)
C35 C36 1.489(6)
C36 C41 1.373(6)
C36 C37 1.388(6)
C37 C38 1.385(6)
C38 C39 1.379(7)
C39 C40 1.384(7)
C40 C41 1.384(6)

loop_
_geom_torsion_atom_site_label_1
_geom_torsion_atom_site_label_2
_geom_torsion_atom_site_label_3
_geom_torsion_atom_site_label_4
_geom_torsion
N2 Pd1 P1 C1 -124.61(17)
P2 Pd1 P1 C1 47.39(15)
Cl1 Pd1 P1 C1 156.0(4)
N2 Pd1 P1 C11 113.61(16)
P2 Pd1 P1 C11 -74.38(13)
Cl1 Pd1 P1 C11 34.2(4)
N2 Pd1 P1 C17 -1.54(17)
P2 Pd1 P1 C17 170.46(15)
Cl1 Pd1 P1 C17 -80.9(4)
N2 Pd1 P2 C6 125.4(5)
P1 Pd1 P2 C6 -13.00(16)
Cl1 Pd1 P2 C6 172.26(16)
N2 Pd1 P2 C23 -110.9(5)
P1 Pd1 P2 C23 110.70(15)
Cl1 Pd1 P2 C23 -64.04(15)
N2 Pd1 P2 C29 8.5(5)
P1 Pd1 P2 C29 -129.88(14)
Cl1 Pd1 P2 C29 55.38(14)
O1 S1 N2 C35 -119.9(3)
O2 S1 N2 C35 109.0(3)
C41 S1 N2 C35 -4.8(3)
O1 S1 N2 Pd1 65.8(3)
O2 S1 N2 Pd1 -65.3(3)
C41 S1 N2 Pd1 -179.0(2)
P2 Pd1 N2 C35 -70.3(6)
P1 Pd1 N2 C35 68.8(3)
Cl1 Pd1 N2 C35 -116.7(3)
P2 Pd1 N2 S1 103.8(4)
P1 Pd1 N2 S1 -117.2(2)
Cl1 Pd1 N2 S1 57.4(2)
C11 P1 C1 C5 155.8(3)
C17 P1 C1 C5 -97.7(4)
Pd1 P1 C1 C5 32.0(4)
C11 P1 C1 C2 -20.3(4)
C17 P1 C1 C2 86.2(4)
Pd1 P1 C1 C2 -144.1(3)
C11 P1 C1 Fe1 69.6(3)
C17 P1 C1 Fe1 176.1(2)
Pd1 P1 C1 Fe1 -54.2(3)
C6 Fe1 C1 C5 -99.9(3)
C2 Fe1 C1 C5 117.8(4)
C10 Fe1 C1 C5 -144.2(3)
C7 Fe1 C1 C5 -63.5(4)
C3 Fe1 C1 C5 80.1(3)
C4 Fe1 C1 C5 37.0(3)
C9 Fe1 C1 C5 -179.6(3)
C8 Fe1 C1 C5 -168(3)
C6 Fe1 C1 C2 142.3(3)
C5 Fe1 C1 C2 -117.8(4)
C10 Fe1 C1 C2 98.0(3)
C7 Fe1 C1 C2 178.7(3)
C3 Fe1 C1 C2 -37.7(3)
C4 Fe1 C1 C2 -80.8(3)
C9 Fe1 C1 C2 62.6(4)
C8 Fe1 C1 C2 75(4)
C6 Fe1 C1 P1 17.5(3)
C2 Fe1 C1 P1 -124.9(4)
C5 Fe1 C1 P1 117.3(4)
C10 Fe1 C1 P1 -26.9(3)
C7 Fe1 C1 P1 53.9(4)
C3 Fe1 C1 P1 -162.6(3)
C4 Fe1 C1 P1 154.3(3)
C9 Fe1 C1 P1 -62.3(4)
C8 Fe1 C1 P1 -50(4)
C5 C1 C2 C3 -1.2(5)
P1 C1 C2 C3 175.4(3)
Fe1 C1 C2 C3 59.4(3)
C5 C1 C2 Fe1 -60.6(3)
P1 C1 C2 Fe1 116.0(4)
C6 Fe1 C2 C3 -179.4(3)
C1 Fe1 C2 C3 -119.1(4)
C5 Fe1 C2 C3 -80.4(3)
C10 Fe1 C2 C3 143.1(3)
C7 Fe1 C2 C3 84(5)
C4 Fe1 C2 C3 -37.2(3)
C9 Fe1 C2 C3 100.6(3)
C8 Fe1 C2 C3 64.9(4)
C6 Fe1 C2 C1 -60.2(4)
C5 Fe1 C2 C1 38.8(3)
C10 Fe1 C2 C1 -97.7(3)
C7 Fe1 C2 C1 -157(5)
C3 Fe1 C2 C1 119.1(4)
C4 Fe1 C2 C1 81.9(3)
C9 Fe1 C2 C1 -140.2(3)
C8 Fe1 C2 C1 -176.0(3)
C1 C2 C3 C4 1.2(5)
Fe1 C2 C3 C4 59.6(3)
C1 C2 C3 Fe1 -58.4(3)
C6 Fe1 C3 C4 -78(21)
C1 Fe1 C3 C4 -81.1(3)
C2 Fe1 C3 C4 -119.3(4)
C5 Fe1 C3 C4 -36.5(3)
C10 Fe1 C3 C4 -177.8(3)
C7 Fe1 C3 C4 63.8(4)
C9 Fe1 C3 C4 144.7(3)
C8 Fe1 C3 C4 101.7(3)
C6 Fe1 C3 C2 41(21)
C1 Fe1 C3 C2 38.3(3)
C5 Fe1 C3 C2 82.9(3)
C10 Fe1 C3 C2 -58.5(4)
C7 Fe1 C3 C2 -176.9(3)
C4 Fe1 C3 C2 119.3(4)
C9 Fe1 C3 C2 -95.9(3)
C8 Fe1 C3 C2 -138.9(3)
C2 C3 C4 C5 -0.7(5)
Fe1 C3 C4 C5 58.2(3)
C2 C3 C4 Fe1 -58.9(3)
C6 Fe1 C4 C5 58.1(4)
C1 Fe1 C4 C5 -38.2(3)
C2 Fe1 C4 C5 -83.0(3)
C10 Fe1 C4 C5 -74(5)
C7 Fe1 C4 C5 98.9(3)
C3 Fe1 C4 C5 -121.0(4)
C9 Fe1 C4 C5 -178.7(3)
C8 Fe1 C4 C5 143.1(3)
C6 Fe1 C4 C3 179.1(3)
C1 Fe1 C4 C3 82.7(3)
C2 Fe1 C4 C3 37.9(3)
C5 Fe1 C4 C3 121.0(4)
C10 Fe1 C4 C3 47(5)
C7 Fe1 C4 C3 -140.1(3)
C9 Fe1 C4 C3 -57.8(4)
C8 Fe1 C4 C3 -96.0(3)
C3 C4 C5 C1 -0.1(5)
Fe1 C4 C5 C1 58.4(3)
C3 C4 C5 Fe1 -58.5(3)
C2 C1 C5 C4 0.8(5)
P1 C1 C5 C4 -176.1(3)
Fe1 C1 C5 C4 -59.8(3)
C2 C1 C5 Fe1 60.5(3)
P1 C1 C5 Fe1 -116.3(3)
C6 Fe1 C5 C4 -143.9(3)
C1 Fe1 C5 C4 119.4(4)
C2 Fe1 C5 C4 80.6(3)
C10 Fe1 C5 C4 177.0(3)
C7 Fe1 C5 C4 -98.8(3)
C3 Fe1 C5 C4 36.5(3)
C9 Fe1 C5 C4 134(9)
C8 Fe1 C5 C4 -61.5(4)
C6 Fe1 C5 C1 96.6(3)
C2 Fe1 C5 C1 -38.9(2)
C10 Fe1 C5 C1 57.6(4)
C7 Fe1 C5 C1 141.7(2)
C3 Fe1 C5 C1 -82.9(3)
C4 Fe1 C5 C1 -119.4(4)
C9 Fe1 C5 C1 15(9)
C8 Fe1 C5 C1 179.0(3)
C23 P2 C6 C10 -60.6(4)
C29 P2 C6 C10 -172.0(3)
Pd1 P2 C6 C10 69.6(4)
C23 P2 C6 C7 117.6(4)
C29 P2 C6 C7 6.2(4)
Pd1 P2 C6 C7 -112.1(3)
C23 P2 C6 Fe1 -150.1(2)
C29 P2 C6 Fe1 98.5(3)
Pd1 P2 C6 Fe1 -19.9(3)
C1 Fe1 C6 C10 -97.4(3)
C2 Fe1 C6 C10 -59.6(3)
C5 Fe1 C6 C10 -141.8(2)
C7 Fe1 C6 C10 117.3(3)
C3 Fe1 C6 C10 -100(20)
C4 Fe1 C6 C10 -177.8(3)
C9 Fe1 C6 C10 37.0(2)
C8 Fe1 C6 C10 79.8(3)
C1 Fe1 C6 C7 145.3(2)
C2 Fe1 C6 C7 -176.9(3)
C5 Fe1 C6 C7 100.9(2)
C10 Fe1 C6 C7 -117.3(3)
C3 Fe1 C6 C7 142(20)
C4 Fe1 C6 C7 64.9(3)
C9 Fe1 C6 C7 -80.3(3)
C8 Fe1 C6 C7 -37.5(2)
C1 Fe1 C6 P2 21.8(3)
C2 Fe1 C6 P2 59.5(4)
C5 Fe1 C6 P2 -22.7(3)
C10 Fe1 C6 P2 119.2(4)
C7 Fe1 C6 P2 -123.5(4)
C3 Fe1 C6 P2 19(21)
C4 Fe1 C6 P2 -58.6(4)
C9 Fe1 C6 P2 156.1(3)
C8 Fe1 C6 P2 -161.0(3)
C10 C6 C7 C8 -0.6(4)
P2 C6 C7 C8 -179.1(3)
Fe1 C6 C7 C8 60.2(3)
C10 C6 C7 Fe1 -60.8(3)
P2 C6 C7 Fe1 120.6(3)
C6 Fe1 C7 C8 -118.8(3)
C1 Fe1 C7 C8 -175.8(3)
C2 Fe1 C7 C8 -19(5)
C5 Fe1 C7 C8 144.3(3)
C10 Fe1 C7 C8 -79.6(3)
C3 Fe1 C7 C8 61.8(4)
C4 Fe1 C7 C8 100.6(3)
C9 Fe1 C7 C8 -36.7(3)
C1 Fe1 C7 C6 -57.0(4)
C2 Fe1 C7 C6 99(5)
C5 Fe1 C7 C6 -96.9(3)
C10 Fe1 C7 C6 39.2(2)
C3 Fe1 C7 C6 -179.4(3)
C4 Fe1 C7 C6 -140.6(2)
C9 Fe1 C7 C6 82.1(3)
C8 Fe1 C7 C6 118.8(3)
C6 C7 C8 C9 0.6(5)
Fe1 C7 C8 C9 59.1(3)
C6 C7 C8 Fe1 -58.4(3)
C6 Fe1 C8 C9 -81.4(3)
C1 Fe1 C8 C9 -13(4)
C2 Fe1 C8 C9 58.9(4)
C5 Fe1 C8 C9 -179.5(3)
C10 Fe1 C8 C9 -36.5(3)
C7 Fe1 C8 C9 -120.1(4)
C3 Fe1 C8 C9 98.6(3)
C4 Fe1 C8 C9 142.2(3)
C6 Fe1 C8 C7 38.7(2)
C1 Fe1 C8 C7 107(4)
C2 Fe1 C8 C7 179.0(3)
C5 Fe1 C8 C7 -59.5(4)
C10 Fe1 C8 C7 83.6(3)
C3 Fe1 C8 C7 -141.3(3)
C4 Fe1 C8 C7 -97.7(3)
C9 Fe1 C8 C7 120.1(4)
C7 C8 C9 C10 -0.4(5)
Fe1 C8 C9 C10 57.8(3)
C7 C8 C9 Fe1 -58.2(3)
C6 Fe1 C9 C10 -38.6(3)
C1 Fe1 C9 C10 58.2(4)
C2 Fe1 C9 C10 97.0(3)
C5 Fe1 C9 C10 44(9)
C7 Fe1 C9 C10 -83.6(3)
C3 Fe1 C9 C10 141.0(3)
C4 Fe1 C9 C10 177.0(3)
C8 Fe1 C9 C10 -120.9(4)
C6 Fe1 C9 C8 82.3(3)
C1 Fe1 C9 C8 179.1(3)
C2 Fe1 C9 C8 -142.1(3)
C5 Fe1 C9 C8 165(9)
C10 Fe1 C9 C8 120.9(4)
C7 Fe1 C9 C8 37.3(3)
C3 Fe1 C9 C8 -98.1(3)
C4 Fe1 C9 C8 -62.2(4)
C8 C9 C10 C6 0.0(5)
Fe1 C9 C10 C6 58.7(3)
C8 C9 C10 Fe1 -58.7(3)
C7 C6 C10 C9 0.4(5)
P2 C6 C10 C9 179.0(3)
Fe1 C6 C10 C9 -60.6(3)
C7 C6 C10 Fe1 61.0(3)
P2 C6 C10 Fe1 -120.4(3)
C6 Fe1 C10 C9 119.2(4)
C1 Fe1 C10 C9 -142.4(3)
C2 Fe1 C10 C9 -98.2(3)
C5 Fe1 C10 C9 -178.8(3)
C7 Fe1 C10 C9 79.9(3)
C3 Fe1 C10 C9 -61.8(4)
C4 Fe1 C10 C9 -107(5)
C8 Fe1 C10 C9 36.4(3)
C1 Fe1 C10 C6 98.4(2)
C2 Fe1 C10 C6 142.7(2)
C5 Fe1 C10 C6 62.0(3)
C7 Fe1 C10 C6 -39.2(2)
C3 Fe1 C10 C6 179.1(3)
C4 Fe1 C10 C6 134(5)
C9 Fe1 C10 C6 -119.2(4)
C8 Fe1 C10 C6 -82.8(3)
C1 P1 C11 C16 -120.4(3)
C17 P1 C11 C16 131.2(3)
Pd1 P1 C11 C16 6.6(4)
C1 P1 C11 C12 60.2(4)
C17 P1 C11 C12 -48.1(4)
Pd1 P1 C11 C12 -172.8(3)
C16 C11 C12 C13 1.6(6)
P1 C11 C12 C13 -179.0(3)
C11 C12 C13 C14 -0.6(6)
C12 C13 C14 C15 -1.3(6)
C13 C14 C15 C16 2.2(6)
C14 C15 C16 C11 -1.1(6)
C12 C11 C16 C15 -0.8(6)
P1 C11 C16 C15 179.9(3)
C1 P1 C17 C18 15.2(4)
C11 P1 C17 C18 125.8(4)
Pd1 P1 C17 C18 -113.9(3)
C1 P1 C17 C22 -167.1(3)
C11 P1 C17 C22 -56.4(3)
Pd1 P1 C17 C22 63.9(3)
C22 C17 C18 C19 0.6(6)
P1 C17 C18 C19 178.3(3)
C17 C18 C19 C20 -2.1(7)
C18 C19 C20 C21 1.7(7)
C19 C20 C21 C22 0.2(7)
C20 C21 C22 C17 -1.7(6)
C18 C17 C22 C21 1.3(6)
P1 C17 C22 C21 -176.5(3)
C6 P2 C23 C24 140.4(3)
C29 P2 C23 C24 -112.2(3)
Pd1 P2 C23 C24 6.1(4)
C6 P2 C23 C28 -35.9(4)
C29 P2 C23 C28 71.5(4)
Pd1 P2 C23 C28 -170.2(3)
C28 C23 C24 C25 0.2(6)
P2 C23 C24 C25 -176.1(3)
C23 C24 C25 C26 -0.8(6)
C24 C25 C26 C27 0.3(7)
C25 C26 C27 C28 0.8(7)
C26 C27 C28 C23 -1.4(7)
C24 C23 C28 C27 0.9(6)
P2 C23 C28 C27 177.3(3)
C6 P2 C29 C34 116.1(4)
C23 P2 C29 C34 9.9(4)
Pd1 P2 C29 C34 -114.5(4)
C6 P2 C29 C30 -68.5(4)
C23 P2 C29 C30 -174.7(3)
Pd1 P2 C29 C30 60.9(4)
C34 C29 C30 C31 -2.4(7)
P2 C29 C30 C31 -177.9(3)
C29 C30 C31 C32 2.0(7)
C30 C31 C32 C33 -0.8(7)
C31 C32 C33 C34 0.0(7)
C30 C29 C34 C33 1.6(7)
P2 C29 C34 C33 177.0(4)
C32 C33 C34 C29 -0.4(7)
S1 N2 C35 O3 -177.1(3)
Pd1 N2 C35 O3 -2.0(5)
S1 N2 C35 C36 4.6(4)
Pd1 N2 C35 C36 179.6(2)
O3 C35 C36 C41 179.9(4)
N2 C35 C36 C41 -1.8(5)
O3 C35 C36 C37 1.2(7)
N2 C35 C36 C37 179.5(4)
C41 C36 C37 C38 0.2(6)
C35 C36 C37 C38 178.8(4)
C36 C37 C38 C39 0.7(7)
C37 C38 C39 C40 -1.1(7)
C38 C39 C40 C41 0.7(7)
C37 C36 C41 C40 -0.7(6)
C35 C36 C41 C40 -179.5(4)
C37 C36 C41 S1 177.3(3)
C35 C36 C41 S1 -1.5(4)
C39 C40 C41 C36 0.3(6)
C39 C40 C41 S1 -177.3(3)
O1 S1 C41 C36 118.3(3)
O2 S1 C41 C36 -112.9(3)
N2 S1 C41 C36 3.6(3)
O1 S1 C41 C40 -63.9(4)
O2 S1 C41 C40 64.9(4)
N2 S1 C41 C40 -178.6(4)
